data_7010157
loop_
_publ_author_name
'Watase, Seiji'
'Nakamoto, Masami'
'Kitamura, Takayuki'
'Kanehisa, Nobuko'
'Kai, Yasushi'
'Yanagida, Shozo'

_publ_section_title
;
 Solid-state luminescence and crystal structures of novel gold(I)
 benzenethiolate complexes
;
_journal_issue 20
_journal_name_full 'Journal of the Chemical Society, Dalton Transactions'
_journal_page_first 3585
_journal_paper_doi 10.1039/b006572m
_journal_year 2000
_chemical_formula_sum 'C28 H44 Au Cl2 N S2'
_chemical_formula_weight 726.65
_space_group_IT_number 15
_symmetry_cell_setting monoclinic
_symmetry_Int_Tables_number 15
_symmetry_space_group_name_Hall '-C 2yc'
_symmetry_space_group_name_H-M 'C 1 2/c 1'
_audit_creation_date 'Fri Jun 25 23:30:51 1999'
_audit_creation_method 'from TEXRAY.INF file'
_cell_angle_alpha 90
_cell_angle_beta 118.01(1)
_cell_angle_gamma 90
_cell_formula_units_Z 4
_cell_length_a 23.427(4)
_cell_length_b 8.938(4)
_cell_length_c 16.696(4)
_cell_measurement_reflns_used 25
_cell_measurement_temperature 296.2
_cell_measurement_theta_max 15.0
_cell_measurement_theta_min 14.8
_cell_volume 3086.5(17)
_computing_cell_refinement 'MSC/AFC Diffractometer Control'
_computing_data_collection 'MSC/AFC Diffractometer Control'
_computing_data_reduction teXsan
_computing_publication_material teXsan
_computing_structure_refinement teXsan
_diffrn_ambient_temperature 296.2
_diffrn_measurement_device_type 'Rigaku AFC5R'
_diffrn_measurement_method \w-2\q
_diffrn_orient_matrix_UB_11 -0.02088
_diffrn_orient_matrix_UB_12 -0.02710
_diffrn_orient_matrix_UB_13 -0.06580
_diffrn_orient_matrix_UB_21 0.04335
_diffrn_orient_matrix_UB_22 -0.00120
_diffrn_orient_matrix_UB_23 0.00205
_diffrn_orient_matrix_UB_31 0.00474
_diffrn_orient_matrix_UB_32 -0.10855
_diffrn_orient_matrix_UB_33 0.01640
_diffrn_radiation_detector 'scintillation counter'
_diffrn_radiation_monochromator graphite
_diffrn_radiation_source 'Rigaku rotating anode'
_diffrn_radiation_type 'Mo K\a'
_diffrn_radiation_wavelength 0.7107
_diffrn_reflns_av_R_equivalents 0.026
_diffrn_reflns_av_sigmaI/netI 0.093
_diffrn_reflns_limit_h_max 30
_diffrn_reflns_limit_h_min 0
_diffrn_reflns_limit_k_max 11
_diffrn_reflns_limit_k_min 0
_diffrn_reflns_limit_l_max 19
_diffrn_reflns_limit_l_min -21
_diffrn_reflns_number 3624
_diffrn_reflns_reduction_process 'Lp corrections applied'
_diffrn_reflns_theta_max 27.51
_diffrn_reflns_theta_min 2.53
_diffrn_standards_decay_% -8.37
_diffrn_standards_interval_count 150
_diffrn_standards_number 3
_exptl_absorpt_coefficient_mu 5.108
_exptl_absorpt_correction_T_max 0.999
_exptl_absorpt_correction_T_min 0.519
_exptl_absorpt_correction_type psi-scan
_exptl_absorpt_process_details '(North, Phillips & Mathews, 1968)'
_exptl_crystal_colour colorless
_exptl_crystal_density_diffrn 1.564
_exptl_crystal_density_method 'not measured'
_exptl_crystal_description prismatic
_exptl_crystal_F_000 1456.00
_exptl_crystal_size_max 0.400
_exptl_crystal_size_mid 0.200
_exptl_crystal_size_min 0.100
_refine_diff_density_max 0.90
_refine_diff_density_min -0.67
_refine_ls_extinction_method none
_refine_ls_goodness_of_fit_ref 1.559
_refine_ls_hydrogen_treatment refall
_refine_ls_matrix_type full
_refine_ls_number_constraints 0
_refine_ls_number_parameters 244
_refine_ls_number_reflns 1780
_refine_ls_number_restraints 0
_refine_ls_R_factor_all 0.0346
_refine_ls_R_factor_gt 0.0346
_refine_ls_shift/su_max 1.7351
_refine_ls_shift/su_mean 0.3068
_refine_ls_structure_factor_coef F
_refine_ls_weighting_details 'w = 1/[\s^2^(Fo) + 0.00003|Fo|^2^]'
_refine_ls_weighting_scheme calc
_refine_ls_wR_factor_gt 0.0285
_refine_ls_wR_factor_ref 0.0285
_reflns_number_gt 1780
_reflns_number_total 3542
_reflns_threshold_expression >2.0sigma(I)
_cod_data_source_file b006572m.txt
_cod_data_source_block 7
_cod_depositor_comments
;
The following automatic conversions were performed:
'_reflns_observed_expression' tag replaced with
'_reflns_threshold_expression' tag as specified in the replacement
file
'cod-tools/trunk/perl-scripts/inputs/replacement_tags.lst'.

'_atom_site_calc_flags'
tag replaced with '_atom_site_calc_flag' tag as specified in the
replacement file
'cod-tools/trunk/perl-scripts/inputs/replacement_tags.lst'.

'_atom_type_scat_imag'
tag replaced with '_atom_type_scat_dispersion_imag' tag as specified
in the replacement file
'cod-tools/trunk/perl-scripts/inputs/replacement_tags.lst'.

Automatic conversion script
Id: cif_correct_tags 3137 2015-03-23 15:08:43Z antanas 
;
_cod_original_cell_volume 3086(1)
_cod_original_sg_symbol_H-M 'C 2/c        '
_cod_original_formula_sum 'C28 H44 Au Cl2 N S2 '
_cod_database_code 7010157

loop_
_symmetry_equiv_pos_as_xyz
x,y,z
-x,y,1/2-z
-x,-y,-z
x,-y,1/2+z
1/2+x,1/2+y,z
1/2-x,1/2+y,1/2-z
1/2-x,1/2-y,-z
1/2+x,1/2-y,1/2+z

loop_
_atom_site_label
_atom_site_type_symbol
_atom_site_fract_x
_atom_site_fract_y
_atom_site_fract_z
_atom_site_U_iso_or_equiv
_atom_site_adp_type
_atom_site_occupancy
_atom_site_calc_flag
_atom_site_refinement_flags
_atom_site_disorder_assembly
_atom_site_disorder_group
Au(1) Au 0.5000 0.5000 0.5000 0.0632(1) Uani 1.00 d S . .
Cl(1) Cl 0.2401(1) 0.4361(3) 0.4279(2) 0.1001(9) Uani 1.00 d . . .
S(1) S 0.4854(1) 0.6681(3) 0.5922(2) 0.0806(8) Uani 1.00 d . . .
N N 0.5000 0.1979(9) 0.7500 0.050(3) Uani 1.00 d S . .
C(1) C 0.4087(4) 0.6375(9) 0.5854(5) 0.061(3) Uani 1.00 d . . .
C(2) C 0.3603(4) 0.5553(9) 0.5171(5) 0.059(3) Uani 1.00 d . . .
C(3) C 0.3006(4) 0.5400(7) 0.5157(5) 0.061(3) Uani 1.00 d . . .
C(4) C 0.2881(5) 0.607(1) 0.5795(7) 0.076(3) Uani 1.00 d . . .
C(5) C 0.3369(5) 0.682(1) 0.6482(6) 0.079(3) Uani 1.00 d . . .
C(6) C 0.3963(5) 0.6975(10) 0.6514(6) 0.069(3) Uani 1.00 d . . .
C(7) C 0.5483(4) 0.2992(8) 0.7397(6) 0.052(3) Uani 1.00 d . . .
C(8) C 0.5963(4) 0.2207(9) 0.7160(6) 0.057(3) Uani 1.00 d . . .
C(9) C 0.6483(4) 0.331(1) 0.7251(7) 0.069(3) Uani 1.00 d . . .
C(10) C 0.6966(5) 0.262(1) 0.6986(8) 0.084(4) Uani 1.00 d . . .
C(11) C 0.4663(4) 0.0970(8) 0.6666(5) 0.054(2) Uani 1.00 d . . .
C(12) C 0.4278(4) 0.1756(9) 0.5771(5) 0.056(3) Uani 1.00 d . . .
C(13) C 0.4047(5) 0.065(1) 0.4990(6) 0.075(3) Uani 1.00 d . . .
C(14) C 0.3660(6) 0.139(1) 0.4096(7) 0.084(4) Uani 1.00 d . . .
H(1) H 0.364(3) 0.512(8) 0.468(3) 0.05(2) Uiso 1.00 calc . . .
H(2) H 0.245(3) 0.591(8) 0.575(4) 0.08(3) Uiso 1.00 calc . . .
H(3) H 0.331(3) 0.729(8) 0.698(5) 0.08(3) Uiso 1.00 calc . . .
H(4) H 0.431(3) 0.744(8) 0.702(4) 0.06(2) Uiso 1.00 calc . . .
H(5) H 0.527(3) 0.372(7) 0.697(4) 0.06(2) Uiso 1.00 calc . . .
H(6) H 0.572(3) 0.352(7) 0.798(4) 0.04(2) Uiso 1.00 calc . . .
H(7) H 0.573(3) 0.186(8) 0.654(4) 0.08(2) Uiso 1.00 calc . . .
H(8) H 0.617(3) 0.130(8) 0.758(4) 0.07(2) Uiso 1.00 calc . . .
H(9) H 0.627(3) 0.426(7) 0.689(4) 0.08(3) Uiso 1.00 calc . . .
H(10) H 0.671(3) 0.364(8) 0.786(5) 0.08(3) Uiso 1.00 calc . . .
H(11) H 0.672(4) 0.235(8) 0.634(5) 0.08(3) Uiso 1.00 calc . . .
H(12) H 0.718(4) 0.179(9) 0.738(5) 0.09(3) Uiso 1.00 calc . . .
H(13) H 0.727(4) 0.335(9) 0.703(5) 0.10(3) Uiso 1.00 calc . . .
H(14) H 0.501(3) 0.033(7) 0.667(4) 0.07(2) Uiso 1.00 calc . . .
H(15) H 0.441(3) 0.031(7) 0.680(3) 0.05(2) Uiso 1.00 calc . . .
H(16) H 0.453(3) 0.256(8) 0.567(4) 0.07(2) Uiso 1.00 calc . . .
H(17) H 0.392(3) 0.223(8) 0.574(4) 0.08(3) Uiso 1.00 calc . . .
H(18) H 0.442(3) 0.019(10) 0.498(4) 0.09(3) Uiso 1.00 calc . . .
H(19) H 0.379(3) -0.015(9) 0.507(5) 0.10(3) Uiso 1.00 calc . . .
H(20) H 0.350(4) 0.069(8) 0.359(5) 0.10(3) Uiso 1.00 calc . . .
H(21) H 0.328(4) 0.186(9) 0.405(5) 0.09(3) Uiso 1.00 calc . . .
H(22) H 0.389(4) 0.218(9) 0.396(5) 0.10(3) Uiso 1.00 calc . . .
S(1*) S 0.5146(1) 0.3319(3) 0.4078(2) 0.0806(8) Uani 1.00 d . . .
C(7') C 0.4517(4) 0.2992(8) 0.7603(6) 0.052(3) Uani 1.00 d . . .
C(11') C 0.5337(4) 0.0970(8) 0.8334(5) 0.054(2) Uani 1.00 d . . .
C(1*) C 0.5913(4) 0.3625(9) 0.4146(5) 0.061(3) Uani 1.00 d . . .
C(8') C 0.4037(4) 0.2207(9) 0.7840(6) 0.057(3) Uani 1.00 d . . .
H(5') H 0.473(3) 0.372(7) 0.803(4) 0.06(2) Uiso 1.00 calc . . .
H(6') H 0.428(3) 0.352(7) 0.702(4) 0.04(2) Uiso 1.00 calc . . .
C(12') C 0.5722(4) 0.1756(9) 0.9229(5) 0.056(3) Uani 1.00 d . . .
H(14') H 0.499(3) 0.033(7) 0.833(4) 0.07(2) Uiso 1.00 calc . . .
H(15') H 0.559(3) 0.031(7) 0.820(3) 0.05(2) Uiso 1.00 calc . . .
C(2*) C 0.6397(4) 0.4447(9) 0.4829(5) 0.059(3) Uani 1.00 d . . .
C(6*) C 0.6037(5) 0.3025(10) 0.3486(6) 0.069(3) Uani 1.00 d . . .
C(9') C 0.3517(4) 0.331(1) 0.7749(7) 0.069(3) Uani 1.00 d . . .
H(7') H 0.427(3) 0.186(8) 0.846(4) 0.08(2) Uiso 1.00 calc . . .
H(8') H 0.383(3) 0.130(8) 0.742(4) 0.07(2) Uiso 1.00 calc . . .
C(13') C 0.5953(5) 0.065(1) 1.0010(6) 0.075(3) Uani 1.00 d . . .
H(16') H 0.547(3) 0.256(8) 0.933(4) 0.07(2) Uiso 1.00 calc . . .
H(17') H 0.608(3) 0.223(8) 0.926(4) 0.08(3) Uiso 1.00 calc . . .
C(3*) C 0.6994(4) 0.4600(7) 0.4843(5) 0.061(3) Uani 1.00 d . . .
H(1*) H 0.636(3) 0.488(8) 0.532(3) 0.05(2) Uiso 1.00 calc . . .
C(5*) C 0.6631(5) 0.318(1) 0.3518(6) 0.079(3) Uani 1.00 d . . .
H(4*) H 0.569(3) 0.256(8) 0.298(4) 0.06(2) Uiso 1.00 calc . . .
C(10') C 0.3034(5) 0.262(1) 0.8014(8) 0.084(4) Uani 1.00 d . . .
H(9') H 0.373(3) 0.426(7) 0.811(4) 0.08(3) Uiso 1.00 calc . . .
H(10') H 0.329(3) 0.364(8) 0.714(5) 0.08(3) Uiso 1.00 calc . . .
C(14') C 0.6340(6) 0.139(1) 1.0904(7) 0.084(4) Uani 1.00 d . . .
H(18') H 0.558(3) 0.019(10) 1.002(4) 0.09(3) Uiso 1.00 calc . . .
H(19') H 0.621(3) -0.015(9) 0.993(5) 0.10(3) Uiso 1.00 calc . . .
Cl(1*) Cl 0.7599(1) 0.5639(3) 0.5721(2) 0.1001(9) Uani 1.00 d . . .
C(4*) C 0.7119(5) 0.393(1) 0.4205(7) 0.076(3) Uani 1.00 d . . .
H(3*) H 0.669(3) 0.271(8) 0.302(5) 0.08(3) Uiso 1.00 calc . . .
H(11') H 0.328(4) 0.235(8) 0.866(5) 0.08(3) Uiso 1.00 calc . . .
H(12') H 0.282(4) 0.179(9) 0.762(5) 0.09(3) Uiso 1.00 calc . . .
H(13') H 0.273(4) 0.335(9) 0.797(5) 0.10(3) Uiso 1.00 calc . . .
H(20') H 0.650(4) 0.069(8) 1.141(5) 0.10(3) Uiso 1.00 calc . . .
H(21') H 0.672(4) 0.186(9) 1.095(5) 0.09(3) Uiso 1.00 calc . . .
H(22') H 0.611(4) 0.218(9) 1.104(5) 0.10(3) Uiso 1.00 calc . . .
H(2*) H 0.755(3) 0.409(8) 0.425(4) 0.08(3) Uiso 1.00 calc . . .

loop_
_atom_site_aniso_label
_atom_site_aniso_U_11
_atom_site_aniso_U_22
_atom_site_aniso_U_33
_atom_site_aniso_U_12
_atom_site_aniso_U_13
_atom_site_aniso_U_23
Au(1) 0.0510(2) 0.0675(3) 0.0775(3) 0.0101(4) 0.0354(2) 0.0190(3)
Cl(1) 0.069(1) 0.114(2) 0.113(2) -0.014(1) 0.039(1) -0.017(2)
S(1) 0.063(1) 0.082(2) 0.103(2) -0.005(1) 0.044(1) -0.007(1)
N 0.050(5) 0.045(5) 0.058(5) 0.0000 0.028(4) 0.0000
C(1) 0.064(5) 0.055(5) 0.065(5) 0.011(4) 0.032(4) 0.015(4)
C(2) 0.062(5) 0.061(6) 0.062(5) 0.012(4) 0.035(4) 0.004(4)
C(3) 0.057(5) 0.047(6) 0.075(5) 0.004(4) 0.029(4) 0.013(4)
C(4) 0.075(7) 0.078(7) 0.096(7) 0.010(6) 0.058(6) 0.001(5)
C(5) 0.092(7) 0.084(7) 0.077(6) 0.011(6) 0.053(6) 0.002(5)
C(6) 0.074(6) 0.064(6) 0.062(6) 0.002(5) 0.026(5) 0.002(5)
C(7) 0.061(5) 0.043(5) 0.057(5) -0.007(4) 0.032(4) 0.002(4)
C(8) 0.056(5) 0.051(5) 0.074(6) 0.000(4) 0.038(5) -0.010(5)
C(9) 0.059(6) 0.079(7) 0.077(6) -0.008(5) 0.039(5) -0.009(6)
C(10) 0.070(7) 0.115(10) 0.079(8) -0.011(7) 0.044(6) 0.006(7)
C(11) 0.051(5) 0.037(5) 0.075(5) -0.010(4) 0.031(4) 0.004(4)
C(12) 0.058(5) 0.039(5) 0.066(5) -0.002(4) 0.026(4) 0.001(4)
C(13) 0.066(6) 0.080(7) 0.069(6) 0.006(6) 0.025(5) -0.005(5)
C(14) 0.086(8) 0.080(8) 0.071(7) -0.001(7) 0.023(6) -0.005(6)
S(1*) 0.063(1) 0.082(2) 0.103(2) -0.005(1) 0.044(1) -0.007(1)
C(7') 0.061(5) 0.043(5) 0.057(5) 0.007(4) 0.032(4) -0.002(4)
C(11') 0.051(5) 0.037(5) 0.075(5) 0.010(4) 0.031(4) -0.004(4)
C(1*) 0.064(5) 0.055(5) 0.065(5) 0.011(4) 0.032(4) 0.015(4)
C(8') 0.056(5) 0.051(5) 0.074(6) 0.000(4) 0.038(5) 0.010(5)
C(12') 0.058(5) 0.039(5) 0.066(5) 0.002(4) 0.026(4) -0.001(4)
C(2*) 0.062(5) 0.061(6) 0.062(5) 0.012(4) 0.035(4) 0.004(4)
C(6*) 0.074(6) 0.064(6) 0.062(6) 0.002(5) 0.026(5) 0.002(5)
C(9') 0.059(6) 0.079(7) 0.077(6) 0.008(5) 0.039(5) 0.009(6)
C(13') 0.066(6) 0.080(7) 0.069(6) -0.006(6) 0.025(5) 0.005(5)
C(3*) 0.057(5) 0.047(6) 0.075(5) 0.004(4) 0.029(4) 0.013(4)
C(5*) 0.092(7) 0.084(7) 0.077(6) 0.011(6) 0.053(6) 0.002(5)
C(10') 0.070(7) 0.115(10) 0.079(8) 0.011(7) 0.044(6) -0.006(7)
C(14') 0.086(8) 0.080(8) 0.071(7) 0.001(7) 0.023(6) 0.005(6)
Cl(1*) 0.069(1) 0.114(2) 0.113(2) -0.014(1) 0.039(1) -0.017(2)
C(4*) 0.075(7) 0.078(7) 0.096(7) 0.010(6) 0.058(6) 0.001(5)

loop_
_atom_type_symbol
_atom_type_description
_atom_type_scat_dispersion_real
_atom_type_scat_dispersion_imag
_atom_type_scat_source
C C 0.003 0.002
;International Tables for Crystallography
(1992, Vol. C, Tables 4.2.6.8 and 6.1.1.1)
;
H H 0.000 0.000
;International Tables for Crystallography
(1992, Vol. C, Table 6.1.1.2)
;
S S 0.125 0.123
;International Tables for Crystallography
(1992, Vol. C, Tables 4.2.6.8 and 6.1.1.1)
;
N N 0.006 0.003
;International Tables for Crystallography
(1992, Vol. C, Tables 4.2.6.8 and 6.1.1.1)
;
Au Au -2.013 8.802
;International Tables for Crystallography
(1992, Vol. C, Tables 4.2.6.8 and 6.1.1.1)
;
Cl Cl 0.148 0.159
;International Tables for Crystallography
(1992, Vol. C, Tables 4.2.6.8 and 6.1.1.1)
;

loop_
_geom_angle_atom_site_label_1
_geom_angle_atom_site_label_2
_geom_angle_atom_site_label_3
_geom_angle
_geom_angle_site_symmetry_1
_geom_angle_site_symmetry_2
_geom_angle_site_symmetry_3
_geom_angle_publ_flag
S(1) Au(1) S(1) 180.0 1_555 1_555 3_666 yes
Au(1) S(1) C(1) 108.9(3) 1_555 1_555 1_555 yes
C(7) N C(7) 106.9(8) 1_555 1_555 2_656 yes
C(7) N C(11) 110.0(4) 1_555 1_555 1_555 yes
C(7) N C(11) 111.1(5) 1_555 1_555 2_656 yes
C(7) N C(11) 111.1(5) 2_656 1_555 1_555 yes
C(7) N C(11) 110.0(4) 2_656 1_555 2_656 yes
C(11) N C(11) 107.8(8) 1_555 1_555 2_656 yes
S(1) C(1) C(2) 123.4(6) 1_555 1_555 1_555 yes
S(1) C(1) C(6) 118.7(7) 1_555 1_555 1_555 yes
C(2) C(1) C(6) 117.9(8) 1_555 1_555 1_555 yes
C(1) C(2) C(3) 119.6(7) 1_555 1_555 1_555 yes
C(1) C(2) H(1) 123(3) 1_555 1_555 1_555 no
C(3) C(2) H(1) 116(3) 1_555 1_555 1_555 no
Cl(1) C(3) C(2) 118.5(6) 1_555 1_555 1_555 yes
Cl(1) C(3) C(4) 119.8(7) 1_555 1_555 1_555 yes
C(2) C(3) C(4) 121.6(8) 1_555 1_555 1_555 yes
C(3) C(4) C(5) 118.1(9) 1_555 1_555 1_555 yes
C(3) C(4) H(2) 118(4) 1_555 1_555 1_555 no
C(5) C(4) H(2) 123(4) 1_555 1_555 1_555 no
C(4) C(5) C(6) 121.1(9) 1_555 1_555 1_555 yes
C(4) C(5) H(3) 121(4) 1_555 1_555 1_555 no
C(6) C(5) H(3) 117(4) 1_555 1_555 1_555 no
C(1) C(6) C(5) 121.5(9) 1_555 1_555 1_555 yes
C(1) C(6) H(4) 118(4) 1_555 1_555 1_555 no
C(5) C(6) H(4) 119(4) 1_555 1_555 1_555 no
N C(7) C(8) 115.7(6) 1_555 1_555 1_555 yes
N C(7) H(5) 110(4) 1_555 1_555 1_555 no
N C(7) H(6) 106(3) 1_555 1_555 1_555 no
C(8) C(7) H(5) 108(4) 1_555 1_555 1_555 no
C(8) C(7) H(6) 109(3) 1_555 1_555 1_555 no
H(5) C(7) H(6) 106(5) 1_555 1_555 1_555 no
C(7) C(8) C(9) 109.3(6) 1_555 1_555 1_555 yes
C(7) C(8) H(7) 107(4) 1_555 1_555 1_555 no
C(7) C(8) H(8) 111(3) 1_555 1_555 1_555 no
C(9) C(8) H(7) 110(4) 1_555 1_555 1_555 no
C(9) C(8) H(8) 109(3) 1_555 1_555 1_555 no
H(7) C(8) H(8) 108(5) 1_555 1_555 1_555 no
C(8) C(9) C(10) 112.5(8) 1_555 1_555 1_555 yes
C(8) C(9) H(9) 109(4) 1_555 1_555 1_555 no
C(8) C(9) H(10) 109(4) 1_555 1_555 1_555 no
C(10) C(9) H(9) 112(3) 1_555 1_555 1_555 no
C(10) C(9) H(10) 108(4) 1_555 1_555 1_555 no
H(9) C(9) H(10) 104(5) 1_555 1_555 1_555 no
C(9) C(10) H(11) 106(4) 1_555 1_555 1_555 no
C(9) C(10) H(12) 109(4) 1_555 1_555 1_555 no
C(9) C(10) H(13) 109(5) 1_555 1_555 1_555 no
H(11) C(10) H(12) 113(7) 1_555 1_555 1_555 no
H(11) C(10) H(13) 107(6) 1_555 1_555 1_555 no
H(12) C(10) H(13) 110(6) 1_555 1_555 1_555 no
N C(11) C(12) 116.1(6) 1_555 1_555 1_555 yes
N C(11) H(14) 104(3) 1_555 1_555 1_555 no
N C(11) H(15) 105(3) 1_555 1_555 1_555 no
C(12) C(11) H(14) 112(3) 1_555 1_555 1_555 no
C(12) C(11) H(15) 112(3) 1_555 1_555 1_555 no
H(14) C(11) H(15) 104(5) 1_555 1_555 1_555 no
C(11) C(12) C(13) 110.6(7) 1_555 1_555 1_555 yes
C(11) C(12) H(16) 112(3) 1_555 1_555 1_555 no
C(11) C(12) H(17) 112(4) 1_555 1_555 1_555 no
C(13) C(12) H(16) 109(3) 1_555 1_555 1_555 no
C(13) C(12) H(17) 107(4) 1_555 1_555 1_555 no
H(16) C(12) H(17) 104(5) 1_555 1_555 1_555 no
C(12) C(13) C(14) 111.7(9) 1_555 1_555 1_555 yes
C(12) C(13) H(18) 108(4) 1_555 1_555 1_555 no
C(12) C(13) H(19) 110(4) 1_555 1_555 1_555 no
C(14) C(13) H(18) 107(4) 1_555 1_555 1_555 no
C(14) C(13) H(19) 109(4) 1_555 1_555 1_555 no
H(18) C(13) H(19) 108(6) 1_555 1_555 1_555 no
C(13) C(14) H(20) 112(4) 1_555 1_555 1_555 no
C(13) C(14) H(21) 112(4) 1_555 1_555 1_555 no
C(13) C(14) H(22) 114(4) 1_555 1_555 1_555 no
H(20) C(14) H(21) 104(6) 1_555 1_555 1_555 no
H(20) C(14) H(22) 107(6) 1_555 1_555 1_555 no
H(21) C(14) H(22) 105(7) 1_555 1_555 1_555 no

loop_
_geom_bond_atom_site_label_1
_geom_bond_atom_site_label_2
_geom_bond_distance
_geom_bond_site_symmetry_1
_geom_bond_site_symmetry_2
_geom_bond_publ_flag
Au(1) S(1) 2.289(2) 1_555 1_555 yes
Au(1) S(1) 2.289(2) 1_555 3_666 yes
Cl(1) C(3) 1.751(7) 1_555 1_555 yes
S(1) C(1) 1.767(8) 1_555 1_555 yes
N C(7) 1.520(8) 1_555 1_555 yes
N C(7) 1.520(8) 1_555 2_656 yes
N C(11) 1.531(8) 1_555 1_555 yes
N C(11) 1.531(8) 1_555 2_656 yes
C(1) C(2) 1.383(10) 1_555 1_555 yes
C(1) C(6) 1.373(10) 1_555 1_555 yes
C(2) C(3) 1.393(9) 1_555 1_555 yes
C(2) H(1) 0.95(5) 1_555 1_555 no
C(3) C(4) 1.367(10) 1_555 1_555 yes
C(4) C(5) 1.36(1) 1_555 1_555 yes
C(4) H(2) 0.98(7) 1_555 1_555 no
C(5) C(6) 1.37(1) 1_555 1_555 yes
C(5) H(3) 1.00(7) 1_555 1_555 no
C(6) H(4) 0.95(6) 1_555 1_555 no
C(7) C(8) 1.528(10) 1_555 1_555 yes
C(7) H(5) 0.92(6) 1_555 1_555 no
C(7) H(6) 0.99(6) 1_555 1_555 no
C(8) C(9) 1.52(1) 1_555 1_555 yes
C(8) H(7) 0.96(6) 1_555 1_555 no
C(8) H(8) 1.03(6) 1_555 1_555 no
C(9) C(10) 1.52(1) 1_555 1_555 yes
C(9) H(9) 1.03(6) 1_555 1_555 no
C(9) H(10) 0.95(7) 1_555 1_555 no
C(10) H(11) 0.99(7) 1_555 1_555 no
C(10) H(12) 0.96(7) 1_555 1_555 no
C(10) H(13) 0.94(8) 1_555 1_555 no
C(11) C(12) 1.51(1) 1_555 1_555 yes
C(11) H(14) 0.99(6) 1_555 1_555 no
C(11) H(15) 0.93(6) 1_555 1_555 no
C(12) C(13) 1.52(1) 1_555 1_555 yes
C(12) H(16) 1.00(7) 1_555 1_555 no
C(12) H(17) 0.92(7) 1_555 1_555 no
C(13) C(14) 1.49(1) 1_555 1_555 yes
C(13) H(18) 0.97(7) 1_555 1_555 no
C(13) H(19) 0.98(7) 1_555 1_555 no
C(14) H(20) 0.97(7) 1_555 1_555 no
C(14) H(21) 0.95(7) 1_555 1_555 no
C(14) H(22) 0.97(8) 1_555 1_555 no

loop_
_geom_contact_atom_site_label_1
_geom_contact_atom_site_label_2
_geom_contact_distance
_geom_contact_site_symmetry_1
_geom_contact_site_symmetry_2
_geom_contact_publ_flag
Au(1) H(16) 2.89(7) 1_555 1_555 ?
Au(1) H(16) 2.89(7) 1_555 3_666 ?
Au(1) H(9) 3.22(7) 1_555 1_555 ?
Au(1) H(9) 3.22(7) 1_555 3_666 ?
Au(1) H(5) 3.26(6) 1_555 1_555 ?
Au(1) H(5) 3.26(6) 1_555 3_666 ?
Au(1) H(22) 3.45(8) 1_555 1_555 ?
Au(1) H(22) 3.45(8) 1_555 3_666 ?
Cl(1) H(8) 3.00(6) 1_555 8_454 ?
Cl(1) H(12) 3.14(7) 1_555 8_454 ?
Cl(1) H(21) 3.18(8) 1_555 1_555 ?
Cl(1) H(13) 3.34(8) 1_555 3_666 ?
Cl(1) H(17) 3.40(7) 1_555 7_556 ?
Cl(1) H(10) 3.44(7) 1_555 8_454 ?
Cl(1) H(19) 3.50(7) 1_555 7_556 ?
Cl(1) H(3) 3.59(7) 1_555 7_566 ?
S(1) H(22) 3.04(8) 1_555 3_666 ?
S(1) H(5) 3.07(7) 1_555 1_555 ?
S(1) H(4) 3.13(6) 1_555 2_656 ?
S(1) H(18) 3.44(8) 1_555 1_565 ?
S(1) H(14) 3.45(7) 1_555 1_565 ?
S(1) H(19) 3.60(8) 1_555 1_565 ?
C(1) H(6) 3.11(6) 1_555 2_656 ?
C(1) H(19) 3.32(8) 1_555 1_565 ?
C(1) H(11) 3.43(7) 1_555 3_666 ?
C(1) H(5) 3.46(7) 1_555 1_555 ?
C(2) H(11) 2.94(7) 1_555 3_666 ?
C(2) H(17) 3.10(7) 1_555 1_555 ?
C(2) H(6) 3.27(6) 1_555 2_656 ?
C(2) H(16) 3.29(7) 1_555 1_555 ?
C(2) H(13) 3.41(7) 1_555 3_666 ?
C(2) H(9) 3.59(6) 1_555 3_666 ?
C(2) C(10) 3.59(1) 1_555 3_666 ?
C(3) H(17) 3.40(7) 1_555 1_555 ?
C(3) H(10) 3.44(7) 1_555 2_656 ?
C(3) H(11) 3.50(7) 1_555 3_666 ?
C(3) H(6) 3.56(6) 1_555 2_656 ?
C(3) H(2) 3.58(7) 1_555 7_566 ?
C(3) H(13) 3.58(7) 1_555 3_666 ?
C(4) H(10) 2.94(7) 1_555 2_656 ?
C(4) H(11) 3.45(7) 1_555 5_455 ?
C(4) C(4) 3.51(2) 1_555 7_566 ?
C(4) H(2) 3.56(6) 1_555 7_566 ?
C(4) H(19) 3.57(8) 1_555 7_556 ?
C(5) H(10) 3.09(7) 1_555 2_656 ?
C(5) H(9) 3.35(6) 1_555 2_656 ?
C(5) H(13) 3.41(8) 1_555 5_455 ?
C(5) H(6) 3.50(6) 1_555 2_656 ?
C(6) H(15) 3.12(6) 1_555 1_565 ?
C(6) H(6) 3.19(6) 1_555 2_656 ?
C(6) H(19) 3.41(8) 1_555 1_565 ?
C(8) H(20) 3.37(7) 1_555 3_656 ?
C(9) H(1) 3.40(5) 1_555 3_666 ?
C(10) H(20) 3.15(7) 1_555 3_656 ?
C(10) H(3) 3.17(7) 1_555 5_545 ?
C(10) H(2) 3.17(7) 1_555 5_545 ?
C(10) H(1) 3.18(6) 1_555 3_666 ?
C(10) H(21) 3.41(8) 1_555 8_555 ?
C(11) H(4) 3.38(7) 1_555 1_545 ?
C(12) H(1) 3.47(7) 1_555 1_555 ?
C(13) H(11) 3.40(8) 1_555 3_656 ?
C(13) H(2) 3.42(7) 1_555 7_556 ?
C(14) H(2) 3.42(7) 1_555 7_556 ?
C(14) H(3) 3.43(7) 1_555 4_564 ?
C(14) H(11) 3.45(8) 1_555 3_656 ?
C(14) H(13) 3.46(8) 1_555 8_454 ?
C(14) H(1) 3.47(7) 1_555 1_555 ?
H(1) H(11) 2.72(10) 1_555 3_666 ?
H(1) H(9) 2.78(8) 1_555 3_666 ?
H(1) H(13) 2.98(10) 1_555 3_666 ?
H(1) H(16) 3.01(9) 1_555 1_555 ?
H(1) H(17) 3.02(10) 1_555 1_555 ?
H(1) H(22) 3.1(1) 1_555 1_555 ?
H(1) H(21) 3.1(1) 1_555 1_555 ?
H(2) H(19) 2.7(1) 1_555 7_556 ?
H(2) H(11) 2.67(10) 1_555 5_455 ?
H(2) H(10) 3.01(10) 1_555 2_656 ?
H(2) H(21) 3.1(1) 1_555 7_556 ?
H(2) H(12) 3.17(10) 1_555 5_455 ?
H(2) H(13) 3.22(10) 1_555 5_455 ?
H(2) H(20) 3.2(1) 1_555 7_556 ?
H(3) H(13) 2.7(1) 1_555 5_455 ?
H(3) H(22) 3.0(1) 1_555 4_565 ?
H(3) H(12) 3.1(1) 1_555 5_455 ?
H(3) H(20) 3.09(10) 1_555 4_565 ?
H(3) H(9) 3.18(10) 1_555 2_656 ?
H(3) H(10) 3.3(1) 1_555 2_656 ?
H(3) H(11) 3.4(1) 1_555 5_455 ?
H(3) H(21) 3.58(10) 1_555 4_565 ?
H(4) H(15) 2.62(9) 1_555 1_565 ?
H(4) H(4) 2.9(1) 1_555 2_656 ?
H(4) H(14) 3.26(9) 1_555 1_565 ?
H(4) H(14) 3.27(9) 1_555 2_666 ?
H(4) H(6) 3.51(10) 1_555 2_656 ?
H(7) H(20) 2.98(10) 1_555 3_656 ?
H(7) H(18) 3.02(10) 1_555 3_656 ?
H(8) H(20) 2.99(10) 1_555 3_656 ?
H(9) H(22) 3.4(1) 1_555 3_666 ?
H(10) H(21) 3.3(1) 1_555 8_555 ?
H(11) H(20) 2.8(1) 1_555 3_656 ?
H(11) H(19) 2.9(1) 1_555 3_656 ?
H(11) H(18) 3.4(1) 1_555 3_656 ?
H(12) H(20) 2.8(1) 1_555 3_656 ?
H(12) H(21) 3.0(1) 1_555 8_555 ?
H(12) H(13) 3.31(10) 1_555 6_646 ?
H(12) H(20) 3.6(1) 1_555 8_555 ?
H(13) H(20) 3.0(1) 1_555 8_555 ?
H(13) H(21) 3.1(1) 1_555 8_555 ?
H(18) H(18) 2.7(1) 1_555 3_656 ?

loop_
_geom_torsion_atom_site_label_1
_geom_torsion_atom_site_label_2
_geom_torsion_atom_site_label_3
_geom_torsion_atom_site_label_4
_geom_torsion
_geom_torsion_site_symmetry_1
_geom_torsion_site_symmetry_2
_geom_torsion_site_symmetry_3
_geom_torsion_site_symmetry_4
_geom_torsion_publ_flag
Au(1) S(1) C(1) C(2) -16.3(7) 1_555 1_555 1_555 1_555 yes
Au(1) S(1) C(1) C(6) 163.3(6) 1_555 1_555 1_555 1_555 yes
Au(1) S(1) C(1) C(2) 16.3(7) 1_555 3_666 3_666 3_666 yes
Au(1) S(1) C(1) C(6) -163.3(6) 1_555 3_666 3_666 3_666 yes
Cl(1) C(3) C(2) C(1) 179.6(6) 1_555 1_555 1_555 1_555 yes
Cl(1) C(3) C(4) C(5) 177.9(7) 1_555 1_555 1_555 1_555 yes
S(1) C(1) C(2) C(3) -178.4(6) 1_555 1_555 1_555 1_555 yes
S(1) C(1) C(6) C(5) 177.6(7) 1_555 1_555 1_555 1_555 yes
N C(7) C(8) C(9) -169.7(7) 1_555 1_555 1_555 1_555 yes
N C(7) C(8) C(9) -169.7(7) 1_555 2_656 2_656 2_656 yes
N C(11) C(12) C(13) 172.3(7) 1_555 1_555 1_555 1_555 yes
N C(11) C(12) C(13) 172.3(7) 1_555 2_656 2_656 2_656 yes
C(1) C(2) C(3) C(4) 1(1) 1_555 1_555 1_555 1_555 yes
C(1) C(6) C(5) C(4) 0(1) 1_555 1_555 1_555 1_555 yes
C(2) C(1) C(6) C(5) -2(1) 1_555 1_555 1_555 1_555 yes
C(2) C(3) C(4) C(5) -3(1) 1_555 1_555 1_555 1_555 yes
C(3) C(2) C(1) C(6) 1(1) 1_555 1_555 1_555 1_555 yes
C(3) C(4) C(5) C(6) 3(1) 1_555 1_555 1_555 1_555 yes
C(7) N C(7) C(8) -172.3(9) 1_555 1_555 2_656 2_656 yes
C(7) N C(11) C(12) -61.0(8) 1_555 1_555 1_555 1_555 yes
C(7) N C(11) C(12) 57.2(8) 1_555 1_555 2_656 2_656 yes
C(7) C(8) C(9) C(10) -177.5(9) 1_555 1_555 1_555 1_555 yes
C(8) C(7) N C(11) -51.6(9) 1_555 1_555 1_555 1_555 yes
C(8) C(7) N C(11) 67.7(8) 1_555 1_555 1_555 2_656 yes
C(11) N C(11) C(12) 177.8(9) 1_555 1_555 2_656 2_656 yes
C(11) C(12) C(13) C(14) 179.6(9) 1_555 1_555 1_555 1_555 yes
